data_2006269
loop_
_publ_author_name
'Williams, Daniel J.'
'Jones, Timothy A.'
'Rice, Edward D.'
'Davis, Kerri J.'
'Ritchie, John A.'
'Pennington, William T.'
'Schimek, George L.'

_publ_contact_author
; William T. Pennington
  Department of Chemistry
  Clemson University
  Clemson, SC 29634-1905
  U.S.A.
;
_publ_section_title
;
 Dichlorobis[1,3-dimethylimidazole-2(3<i>H</i>)selone-<i>Se</i>]cobalt(II)
;
_journal_issue 7
_journal_name_full 'Acta Crystallographica Section C'
_journal_page_first 837
_journal_page_last 838
_journal_paper_doi 10.1107/S0108270196013947
_journal_volume 53
_journal_year 1997
_chemical_formula_analytical 'C10.00 H15.8 Cl2 Co1 N3.990 Se2'
_chemical_formula_iupac '[Co1 Cl2 (C5 H8 N2 Se1)2]'
_chemical_formula_moiety 'Co1 (Se1 C5 H8 N2)2 Cl2'
_chemical_formula_sum 'C10 H16 Cl2 Co N4 Se2'
_chemical_formula_weight 480.02
_chemical_melting_point 486.0(10)
_chemical_name_systematic bis[1,3-dimethyl-2(3H)-imidazoleselone]dichlorocobalt(II)
_space_group_IT_number 14
_symmetry_cell_setting monoclinic
_symmetry_space_group_name_Hall '-P 2yn'
_symmetry_space_group_name_H-M 'P 1 21/n 1'
_atom_type_scat_source 'International Tables for X-ray Crystallography (Cromer, 1974)'
_audit_creation_method 'manual editing of form.cif'
_cell_angle_alpha 90
_cell_angle_beta 107.580(10)
_cell_angle_gamma 90
_cell_formula_units_Z 4
_cell_length_a 9.510(2)
_cell_length_b 13.750(3)
_cell_length_c 13.410(2)
_cell_measurement_reflns_used 48
_cell_measurement_temperature 295
_cell_measurement_theta_max 20.52
_cell_measurement_theta_min 13.07
_cell_volume 1671.6(6)
_computing_cell_refinement 'P3 software'
_computing_data_collection 'P3 software (Siemens, 1976)'
_computing_data_reduction 'SHELXTL-Plus (Sheldrick, 1991)'
_computing_molecular_graphics SHELXTL-Plus
_computing_structure_refinement SHELXTL-Plus
_computing_structure_solution SHELXTL-Plus
_diffrn_ambient_temperature 295
_diffrn_measurement_device 'Siemens R3m/V diffractometer'
_diffrn_measurement_method \w--2\q
_diffrn_radiation_monochromator graphite
_diffrn_radiation_source 'X-ray tube'
_diffrn_radiation_type 'Mo K\a'
_diffrn_radiation_wavelength 0.71073
_diffrn_reflns_av_R_equivalents 0.0581
_diffrn_reflns_limit_h_max 10
_diffrn_reflns_limit_h_min 0
_diffrn_reflns_limit_k_max 14
_diffrn_reflns_limit_k_min 0
_diffrn_reflns_limit_l_max 13
_diffrn_reflns_limit_l_min -14
_diffrn_reflns_number 2463
_diffrn_reflns_theta_max 22.50
_diffrn_reflns_theta_min 1.75
_diffrn_standards_decay_% 13.0
_diffrn_standards_interval_count 97
_diffrn_standards_number 3
_exptl_absorpt_coefficient_mu 5.692
_exptl_absorpt_correction_T_max 0.31
_exptl_absorpt_correction_T_min 0.10
_exptl_absorpt_correction_type 'empirical via \y scans (Sheldrick, 1991)'
_exptl_crystal_colour blue-green
_exptl_crystal_density_diffrn 1.907
_exptl_crystal_density_method 'not measured'
_exptl_crystal_description parallelepiped
_exptl_crystal_F_000 932
_exptl_crystal_size_max 0.39
_exptl_crystal_size_mid 0.34
_exptl_crystal_size_min 0.21
_refine_diff_density_max 0.38
_refine_diff_density_min -0.73
_refine_ls_extinction_method none
_refine_ls_goodness_of_fit_obs 1.16
_refine_ls_hydrogen_treatment 'H atoms placed in calculated p[ositions;  U~H~ = 0.15(2)'
_refine_ls_matrix_type full
_refine_ls_number_constraints 0
_refine_ls_number_parameters 173
_refine_ls_number_reflns 1340
_refine_ls_number_restraints 0
_refine_ls_R_factor_all 0.0626
_refine_ls_R_factor_obs .0333
_refine_ls_shift/esd_max 0.001
_refine_ls_shift/esd_mean 0.000
_refine_ls_structure_factor_coef F
_refine_ls_weighting_details 'w = 1/[\s^2^(F)+0.0005F^2^]'
_refine_ls_weighting_scheme calc
_refine_ls_wR_factor_all 0.0431
_refine_ls_wR_factor_obs .0398
_reflns_number_observed 1340
_reflns_number_total 2188
_reflns_observed_criterion F>6\s(F)
_cod_data_source_file bk1302.cif
_cod_data_source_block FD0409
_cod_depositor_comments
;
The following automatic conversions were performed:

'_chemical_melting_point' value '485-487' was changed to '486.0(10)'
- the average value was taken and precision was estimated.

Automatic conversion script
Id: cif_fix_values 1646 2011-03-28 12:23:43Z adriana 

The following automatic conversions were performed:

'_chemical_melting_point' value '485-487' was changed to '486.0(10)'
- the average value was taken and precision was estimated.

Automatic conversion script
Id: cif_fix_values 1715 2011-07-08 13:25:40Z adriana 

The following automatic conversions were performed:

'_refine_ls_weighting_scheme' value '1/[\s^2^(F)+0.0005F^2^]' was
changed to 'calc'. New tag '_refine_ls_weighting_details' was
created. The value of the new tag was set to 'w =
1/[\s^2^(F)+0.0005F^2^]'.

Automatic conversion script
Id: cif_fix_values 3143 2015-03-26 13:38:13Z robertas 
;
_cod_original_cell_volume 1671.7(5)
_cod_original_sg_symbol_H-M 'P 21/n'
_cod_original_formula_sum 'C10 H16 Cl2 Co1 N4 Se2'
_cod_database_code 2006269

loop_
_symmetry_equiv_pos_as_xyz
'  +x, +y, +z'
'  -x+0.5, +y+0.5, -z+0.5'
'  -x,  -y, -z'
'  +x+0.5, -y+0.5,   z+0.5'

loop_
_atom_site_aniso_label
_atom_site_aniso_U_11
_atom_site_aniso_U_22
_atom_site_aniso_U_33
_atom_site_aniso_U_12
_atom_site_aniso_U_13
_atom_site_aniso_U_23
_atom_site_aniso_type_symbol
Se1 .0270(10) .0610(10) .0340(10) .0060(10) .0100(10) .0070(10) Se
Se2 .0380(10) .0620(10) .0350(10) -.0120(10) .0090(10) .0060(10) Se
Co1 .0300(10) .0430(10) .0360(10) .0000(10) .0150(10) .0030(10) Co
Cl1 .0370(10) .049(2) .058(2) .0010(10) .0270(10) -.0010(10) Cl
Cl2 .0480(10) .046(2) .060(2) -.0080(10) .0190(10) .0080(10) Cl
N1 .035(5) .037(5) .043(5) .002(4) .011(4) -.005(4) N
N2 .033(4) .028(4) .045(5) -.004(4) .015(3) -.010(4) N
N3 .041(5) .068(6) .034(5) -.007(5) .014(4) -.007(4) N
N4 .035(4) .041(5) .047(5) .001(4) .015(4) -.003(4) N
C1 .027(5) .061(7) .022(5) -.001(5) .011(4) -.008(5) C
C2 .041(6) .040(6) .051(6) .012(5) .011(5) -.003(5) C
C3 .029(5) .073(8) .045(6) .009(6) .013(4) -.001(6) C
C4 .058(7) .043(7) .072(8) -.017(6) .019(6) -.005(6) C
C5 .046(6) .049(7) .077(8) -.015(5) .018(6) -.010(6) C
C6 .022(4) .065(7) .019(4) -.004(5) .004(4) -.007(5) C
C7 .052(6) .085(9) .049(7) -.009(7) .026(5) .019(7) C
C8 .047(6) .057(8) .050(7) -.005(6) .010(5) .013(6) C
C9 .077(8) .067(8) .088(9) .009(7) .053(7) -.016(7) C
C10 .070(8) .064(8) .077(8) .007(6) .031(7) -.011(6) C

loop_
_atom_site_label
_atom_site_fract_x
_atom_site_fract_y
_atom_site_fract_z
_atom_site_U_iso_or_equiv
_atom_site_thermal_displace_type
_atom_site_calc_flag
_atom_site_refinement_flags
Se1 .17870(10) .03850(10) .05880(10) .0400(10) Uani d .
Se2 .33030(10) .04230(10) .35600(10) .0460(10) Uani d .
Co1 .09640(10) .01790(10) .21450(10) .0350(10) Uani d .
Cl1 -.0692(2) .1389(2) .2087(2) .0450(10) Uani d .
Cl2 .0007(3) -.1256(2) .2443(2) .0510(10) Uani d .
N1 .4033(7) -.1087(6) .1229(5) .038(3) Uani d .
N2 .4970(7) .0354(5) .1300(5) .035(3) Uani d .
N3 .2344(8) -.0205(6) .5288(6) .047(3) Uani d .
N4 .3362(7) -.1364(6) .4682(6) .040(3) Uani d .
C1 .3684(9) -.0146(7) .1073(6) .036(4) Uani d .
C2 .5546(10) -.1196(7) .1545(7) .044(4) Uani d .
C3 .6136(9) -.0295(8) .1601(7) .048(4) Uani d .
C4 .2954(11) -.1884(7) .1020(8) .058(4) Uani d .
C5 .5108(10) .1407(7) .1300(8) .057(5) Uani d .
C6 .2988(8) -.0434(8) .4558(6) .036(3) Uani d .
C7 .2350(11) -.1049(9) .5890(8) .060(5) Uani d .
C8 .2987(10) -.1742(8) .5507(8) .052(4) Uani d .
C9 .1774(12) .0754(8) .5450(9) .071(5) Uani d .
C10 .4077(12) -.1918(8) .4053(9) .068(5) Uani d .
H2A .6075 -.1799 .1696 .15(2) Uovl calc UR
H3A .7167 -.0135 .1806 .15(2) Uovl calc UR
H4A .3451 -.2500 .1128 .15(2) Uovl calc UR
H4B .2336 -.1851 .0309 .15(2) Uovl calc UR
H4C .2356 -.1830 .1480 .15(2) Uovl calc UR
H5A .4144 .1693 .1062 .15(2) Uovl calc UR
H5B .5608 .1632 .1993 .15(2) Uovl calc UR
H5C .5662 .1592 .0839 .15(2) Uovl calc UR
H7A .1966 -.1098 .6472 .15(2) Uovl calc UR
H8A .3147 -.2398 .5760 .15(2) Uovl calc UR
H9A .1898 .1200 .4932 .15(2) Uovl calc UR
H9B .0746 .0701 .5390 .15(2) Uovl calc UR
H9C .2304 .0989 .6133 .15(2) Uovl calc UR
H10A .4574 -.2456 .4468 .15(2) Uovl calc UR
H10B .4804 -.1540 .3862 .15(2) Uovl calc UR
H10C .3381 -.2178 .3436 .15(2) Uovl calc UR

loop_
_atom_type_symbol
C
H
N

loop_
_geom_angle_atom_site_label_1
_geom_angle_atom_site_label_2
_geom_angle_atom_site_label_3
_geom_angle
_geom_angle_publ_flag
Co1 Se1 C1 100.4(3) yes
Co1 Se2 C6 99.3(2) yes
Se1 Co1 Se2 101.10(10) yes
Se1 Co1 Cl1 106.30(10) yes
Se2 Co1 Cl1 112.30(10) yes
Se1 Co1 Cl2 120.00(10) yes
Se2 Co1 Cl2 107.50(10) yes
Cl1 Co1 Cl2 109.40(10) yes
C1 N1 C2 109.8(7) ?
C1 N1 C4 124.5(7) ?
C2 N1 C4 125.6(8) ?
C1 N2 C3 109.1(7) ?
C1 N2 C5 125.5(7) ?
C3 N2 C5 125.3(7) ?
C6 N3 C7 107.4(9) ?
C6 N3 C9 126.2(9) ?
C7 N3 C9 126.4(9) ?
C6 N4 C8 110.1(8) ?
C6 N4 C10 126.1(8) ?
C8 N4 C10 123.8(8) ?
Se1 C1 N1 126.9(6) ?
Se1 C1 N2 126.1(7) ?
N1 C1 N2 107.0(7) ?
N1 C2 C3 107.2(8) ?
N2 C3 C2 106.9(8) ?
Se2 C6 N3 125.5(8) ?
Se2 C6 N4 127.0(7) ?
N3 C6 N4 107.5(8) ?
N3 C7 C8 107.2(10) ?
N4 C8 C7 107.8(10) ?
N1 C2 H2A 126.1(5) ?
H2A C2 C3 126.7(5) ?
N2 C3 H3A 126.4(5) ?
C2 C3 H3A 126.7(5) ?
N1 C4 H4A 110.2(5) ?
N1 C4 H4B 109.8(5) ?
H4A C4 H4B 108.50(10) ?
N1 C4 H4C 109.6(6) ?
H4A C4 H4C 109.40(10) ?
H4B C4 H4C 109.30(10) ?
N2 C5 H5A 109.3(4) ?
N2 C5 H5B 109.8(5) ?
H5A C5 H5B 109.50(10) ?
N2 C5 H5C 109.3(6) ?
H5A C5 H5C 109.50(10) ?
H5B C5 H5C 109.40(10) ?
N3 C7 H7A 125.8(6) ?
H7A C7 C8 127.0(7) ?
N4 C8 H8A 126.4(6) ?
C7 C8 H8A 125.8(7) ?
N3 C9 H9A 109.6(6) ?
N3 C9 H9B 109.4(5) ?
H9A C9 H9B 109.50(10) ?
N3 C9 H9C 109.5(5) ?
H9A C9 H9C 109.40(10) ?
H9B C9 H9C 109.50(10) ?
N4 C10 H10A 107.6(5) ?
N4 C10 H10B 111.9(5) ?
H10A C10 H10B 107.70(10) ?
N4 C10 H10C 112.0(5) ?
H10A C10 H10C 107.60(10) ?
H10B C10 H10C 109.70(10) ?

loop_
_geom_bond_atom_site_label_1
_geom_bond_atom_site_label_2
_geom_bond_distance
_geom_bond_publ_flag
Se1 Co1 2.458(2) yes
Se2 Co1 2.4720(10) yes
Co1 Cl1 2.277(3) yes
Co1 Cl2 2.259(3) yes
Se1 C1 1.871(8) yes
Se2 C6 1.875(10) yes
N1 C1 1.340(10) ?
N1 C2 1.380(10) ?
N1 C4 1.470(10) ?
N2 C1 1.360(10) ?
N2 C3 1.390(10) ?
N2 C5 1.450(10) ?
N3 C6 1.340(10) ?
N3 C7 1.41(2) ?
N3 C9 1.470(10) ?
N4 C6 1.330(10) ?
N4 C8 1.360(10) ?
N4 C10 1.45(2) ?
C2 C3 1.35(2) ?
C7 C8 1.31(2) ?
C2 H2A .960 ?
C3 H3A .960 ?
C4 H4A .960 ?
C4 H4B .959 ?
C4 H4C .959 ?
C5 H5A .960 ?
C5 H5B .959 ?
C5 H5C .959 ?
C7 H7A .959 ?
C8 H8A .960 ?
C9 H9A .959 ?
C9 H9B .960 ?
C9 H9C .959 ?
C10 H10A .960 ?
C10 H10B .960 ?
C10 H10C .959 ?
